data_7009788
loop_
_publ_author_name
'Pellei, Maura'
'Pettinari, Claudio'
'Santini, Carlo'
'Skelton, Brian W.'
'Somers, Neil'
'White, Allan H.'

_publ_section_title
;
 Synthesis, spectroscopic characterization, and structural systematics
 of new triorganophosphinecopper(I) poly(pyrazol-1-yl)borate
 complexes&#x200A;&#x2020;
;
_journal_issue 19
_journal_name_full 'Journal of the Chemical Society, Dalton Transactions'
_journal_page_first 3416
_journal_paper_doi 10.1039/b003613g
_journal_year 2000
_chemical_formula_sum 'C30.5 H31.5 B Cl1.5 Cu N6 P'
_chemical_formula_weight 640.64
_space_group_IT_number 165
_symmetry_cell_setting trigonal
_symmetry_space_group_name_Hall '-P 3 2"c'
_symmetry_space_group_name_H-M 'P -3 c 1'
_cell_angle_alpha 90.00000
_cell_angle_beta 90.00000
_cell_angle_gamma 120.0000
_cell_formula_units_Z 4
_cell_length_a 12.7200(14)
_cell_length_b 12.7200(14)
_cell_length_c 22.033(2)
_cell_measurement_reflns_used 8192
_cell_measurement_temperature 153
_cell_measurement_theta_max 28
_cell_measurement_theta_min 2
_cell_volume 3087.3(6)
_computing_cell_refinement 'Siemens SAINT (Siemens, 1995)'
_computing_data_collection 'Siemens SMART (Siemens, 1995)'
_computing_data_reduction 'xtal ADDREF SORTRF'
_computing_molecular_graphics xtal
_computing_publication_material 'xtal BONDLA CIFIO'
_computing_structure_refinement 'xtal CRYLSQ'
_computing_structure_solution xtal
_diffrn_ambient_temperature 153
_diffrn_measurement_device_type
;
Bruker SMART CCD diffractometer
;
_diffrn_measurement_method '\w scans'
_diffrn_radiation_detector 'CCD area detector'
_diffrn_radiation_monochromator graphite
_diffrn_radiation_source 'sealed tube'
_diffrn_radiation_type 'Mo K\a'
_diffrn_radiation_wavelength .71073
_diffrn_reflns_av_R_equivalents .061
_diffrn_reflns_av_sigmaI/netI .05
_diffrn_reflns_limit_h_max 14
_diffrn_reflns_limit_h_min -14
_diffrn_reflns_limit_k_max 17
_diffrn_reflns_limit_k_min -17
_diffrn_reflns_limit_l_max 30
_diffrn_reflns_limit_l_min -30
_diffrn_reflns_number 36290
_diffrn_reflns_theta_max 29.24
_diffrn_reflns_theta_min 1.85
_diffrn_standards_decay_% 0
_exptl_absorpt_coefficient_mu .92
_exptl_absorpt_correction_T_max .862
_exptl_absorpt_correction_T_min .648
_exptl_absorpt_correction_type multi-scan
_exptl_absorpt_process_details
;
 SADABS; Sheldrick, 1996
;
_exptl_crystal_colour colourless
_exptl_crystal_density_diffrn 1.378
_exptl_crystal_description prism
_exptl_crystal_F_000 1324
_exptl_crystal_size_max .23
_exptl_crystal_size_mid .16
_exptl_crystal_size_min .12
_refine_diff_density_max 1.295
_refine_diff_density_min -1.438
_refine_ls_goodness_of_fit_all 1.534
_refine_ls_goodness_of_fit_ref 1.683
_refine_ls_hydrogen_treatment noref
_refine_ls_matrix_type full
_refine_ls_number_constraints 0
_refine_ls_number_parameters 128
_refine_ls_number_reflns 2065
_refine_ls_number_restraints 0
_refine_ls_R_factor_all .085
_refine_ls_R_factor_gt .062
_refine_ls_shift/su_max .002
_refine_ls_structure_factor_coef F
_refine_ls_weighting_scheme calc
_refine_ls_wR_factor_all .078
_refine_ls_wR_factor_ref .074
_reflns_d_resolution_high .728
_reflns_d_resolution_low 10.992
_reflns_Friedel_coverage 0
_reflns_limit_h_max 14
_reflns_limit_h_min 0
_reflns_limit_k_max 15
_reflns_limit_k_min 0
_reflns_limit_l_max 30
_reflns_limit_l_min 0
_reflns_number_gt 2065
_reflns_number_total 2738
_reflns_threshold_expression 'F    >  4.00 sig(F   )'
_cod_data_source_file b003613g.txt
_cod_data_source_block cpm55
_cod_original_cell_volume 3087.3(8)
_cod_original_sg_symbol_Hall -p_3_2"c
_cod_original_sg_symbol_H-M P_-3_c_1
_cod_original_formula_sum 'C30.5 H31.5 B1 Cl1.5 Cu1 N6 P1'
_cod_database_code 7009788

loop_
_symmetry_equiv_pos_as_xyz
+x,+y,+z
-y,+x-y,+z
+y,+x,1/2-z
-x+y,-x,+z
-x,-x+y,1/2-z
+x-y,-y,1/2-z
-x,-y,-z
+y,-x+y,-z
-y,-x,1/2+z
+x-y,+x,-z
+x,+x-y,1/2+z
-x+y,+y,1/2+z

loop_
_atom_site_label
_atom_site_fract_x
_atom_site_fract_y
_atom_site_fract_z
_atom_site_U_iso_or_equiv
_atom_site_adp_type
_atom_site_calc_flag
_atom_site_calc_attached_atom
_atom_site_occupancy
_atom_site_disorder_assembly
_atom_site_disorder_group
Cu .33333 .66666 .23862(3) .0282(3) Uani ? ? 1.00000 ? ?
P .33333 .66666 .14066(5) .0252(5) Uani ? ? 1.00000 ? ?
C11 .2612(3) .5157(3) .10518(13) .0290(12) Uani ? ? 1.00000 ? ?
C12 .2889(3) .4276(3) .12486(14) .0330(15) Uani ? ? 1.00000 ? ?
C121 .3855(4) .4520(4) .17072(16) .0400(17) Uani ? ? 1.00000 ? ?
C13 .2255(4) .3118(4) .09847(17) .0407(17) Uani ? ? 1.00000 ? ?
C14 .1393(4) .2848(4) .05352(17) .0442(17) Uani ? ? 1.00000 ? ?
C15 .1149(4) .3716(4) .03352(16) .0430(17) Uani ? ? 1.00000 ? ?
C16 .1750(3) .4871(3) .05876(14) .0348(15) Uani ? ? 1.00000 ? ?
N1 .2406(3) .5396(3) .35400(12) .0350(13) Uani ? ? 1.00000 ? ?
N2 .2281(3) .5168(3) .29258(12) .0336(13) Uani ? ? 1.00000 ? ?
C3 .1412(3) .4029(4) .28633(16) .0371(16) Uani ? ? 1.00000 ? ?
C4 .0961(4) .3498(4) .34306(18) .0429(18) Uani ? ? 1.00000 ? ?
C5 .1610(4) .4391(4) .38376(16) .0397(17) Uani ? ? 1.00000 ? ?
B .33333 .66666 .3777(3) .036(2) Uani ? ? 1.00000 ? ?
Cl1 .00001 1.00001 .1508(3) .083(3) Uani ? ? .50000 ? ?
Cl2 .00001 .8798(5) .25000 .193(6) Uani ? ? .66667 ? ?
C0 .00002 1.00001 .223(2) .177(18) Uiso ? ? .50000 ? ?
H121a .37112 .48185 .20736 .07028 Uiso ? ? 1.00000 ? ?
H121b .38672 .38051 .17798 .06368 Uiso ? ? 1.00000 ? ?
H121c .46349 .51212 .15531 .06506 Uiso ? ? 1.00000 ? ?
H13 .24566 .25292 .11229 .04970 Uiso ? ? 1.00000 ? ?
H14 .09353 .20198 .03884 .05030 Uiso ? ? 1.00000 ? ?
H15 .05666 .35330 .00298 .06166 Uiso ? ? 1.00000 ? ?
H16 .15730 .54784 .04551 .03556 Uiso ? ? 1.00000 ? ?
H3 .11156 .36090 .24893 .04427 Uiso ? ? 1.00000 ? ?
H4 .03471 .26909 .35110 .04764 Uiso ? ? 1.00000 ? ?
H5 .15005 .43254 .42690 .04869 Uiso ? ? 1.00000 ? ?
H0 -.00367 .94457 .24017 .09116 Uiso ? ? .16667 ? ?
H .33333 .66666 .42741 .04500 Uiso ? ? 1.00000 ? ?

loop_
_atom_site_aniso_label
_atom_site_aniso_U_11
_atom_site_aniso_U_22
_atom_site_aniso_U_33
_atom_site_aniso_U_12
_atom_site_aniso_U_13
_atom_site_aniso_U_23
Cu .0365(3) .0365(3) .0116(3) .01824(14) .00000 .00000
P .0319(4) .0319(4) .0117(6) .0160(2) .00000 .00000
C11 .0317(17) .0353(17) .0164(12) .0140(16) .0031(13) -.0025(11)
C12 .0363(19) .041(2) .0208(15) .0188(17) .0080(13) .0009(13)
C121 .052(2) .048(2) .0287(17) .032(2) .0010(16) .0031(16)
C13 .048(2) .036(2) .0368(19) .0202(18) .0129(17) .0001(16)
C14 .042(2) .041(2) .0380(19) .013(2) .0088(18) -.0141(16)
C15 .039(2) .057(2) .0252(16) .018(2) -.0006(15) -.0130(17)
C16 .038(2) .044(2) .0193(15) .0183(17) .0009(13) -.0055(14)
N1 .0476(18) .0433(18) .0139(12) .0226(15) .0013(11) .0041(12)
N2 .0426(17) .0401(17) .0149(12) .0181(14) -.0004(11) .0021(11)
C3 .038(2) .043(2) .0279(17) .0180(17) .0005(15) .0025(15)
C4 .040(2) .046(2) .038(2) .0177(19) .0086(17) .0132(17)
C5 .045(2) .054(2) .0240(16) .027(2) .0086(15) .0150(16)
B .048(2) .048(2) .012(2) .0239(12) .00000 .00000
Cl1 .082(2) .082(2) .085(4) .0411(11) .00000 .00000
Cl2 .288(10) .149(3) .190(6) .144(5) -.053(6) -.027(3)

loop_
_atom_type_symbol
_atom_type_description
_atom_type_oxidation_number
_atom_type_number_in_cell
_atom_type_scat_dispersion_real
_atom_type_scat_dispersion_imag
_atom_type_scat_source
C ? 0 122 .002 .002 'Int Tables Vol IV Tables 2.2B and 2.3.1'
H ? 0 126 0 0 'Int Tables Vol IV Tables 2.2B and 2.3.1'
B ? 0 4 0 .001 'Int Tables Vol IV Tables 2.2B and 2.3.1'
N ? 0 24 .004 .003 'Int Tables Vol IV Tables 2.2B and 2.3.1'
P ? 0 4 .09 .095 'Int Tables Vol IV Tables 2.2B and 2.3.1'
Cu ? 0 4 .263 1.266 'Int Tables Vol IV Tables 2.2B and 2.3.1'
Cl ? 0 6 .132 .159 'Int Tables Vol IV Tables 2.2B and 2.3.1'

loop_
_diffrn_attenuator_code
_diffrn_attenuator_scale
? ?

loop_
_geom_angle_atom_site_label_1
_geom_angle_atom_site_label_2
_geom_angle_atom_site_label_3
_geom_angle_site_symmetry_1
_geom_angle_site_symmetry_2
_geom_angle_site_symmetry_3
_geom_angle
_geom_angle_publ_flag
P Cu N2 . . . 125.05(7) ?
P Cu N2 . . '2 665' 125.05(8) ?
P Cu N2 . . '4 565' 125.04(9) ?
N2 Cu N2 . . '2 665' 90.31(12) ?
N2 Cu N2 . . '4 565' 90.31(13) ?
N2 Cu N2 '2 665' . '4 565' 90.31(14) ?
Cu P C11 . . . 115.17(10) ?
Cu P C11 . . '2 665' 115.17(10) ?
Cu P C11 . . '4 565' 115.17(11) ?
C11 P C11 . . '2 665' 103.22(16) ?
C11 P C11 . . '4 565' 103.22(17) ?
C11 P C11 '2 665' . '4 565' 103.22(17) ?
P C11 C12 . . . 120.7(2) ?
P C11 C16 . . . 119.7(3) ?
C12 C11 C16 . . . 119.6(3) ?
C11 C12 C121 . . . 123.5(3) ?
C11 C12 C13 . . . 117.9(4) ?
C121 C12 C13 . . . 118.6(4) ?
C12 C121 H121a . . . 110.8(5) ?
C12 C121 H121b . . . 109.0(3) ?
C12 C121 H121c . . . 109.8(3) ?
H121a C121 H121b . . . 110.2(4) ?
H121a C121 H121c . . . 108.1(4) ?
H121b C121 H121c . . . 108.8(6) ?
C12 C13 C14 . . . 121.6(5) ?
C12 C13 H13 . . . 116.9(4) ?
C14 C13 H13 . . . 121.5(4) ?
C13 C14 C15 . . . 120.2(4) ?
C13 C14 H14 . . . 118.6(5) ?
C15 C14 H14 . . . 121.1(4) ?
C14 C15 C16 . . . 120.0(4) ?
C14 C15 H15 . . . 120.2(4) ?
C16 C15 H15 . . . 119.8(5) ?
C11 C16 C15 . . . 120.6(4) ?
C11 C16 H16 . . . 118.9(3) ?
C15 C16 H16 . . . 120.5(4) ?
N2 N1 C5 . . . 109.2(3) ?
N2 N1 B . . . 120.1(3) ?
C5 N1 B . . . 130.8(3) ?
Cu N2 N1 . . . 114.7(2) ?
Cu N2 C3 . . . 138.8(2) ?
N1 N2 C3 . . . 106.2(3) ?
N2 C3 C4 . . . 110.7(3) ?
N2 C3 H3 . . . 125.9(3) ?
C4 C3 H3 . . . 123.4(3) ?
C3 C4 C5 . . . 104.8(3) ?
C3 C4 H4 . . . 127.4(4) ?
C5 C4 H4 . . . 127.7(4) ?
N1 C5 C4 . . . 109.2(3) ?
N1 C5 H5 . . . 125.2(4) ?
C4 C5 H5 . . . 125.6(4) ?
N1 B H . . . 109.8(2) ?
N1 B N1 . . '2 665' 109.1(3) ?
N1 B N1 . . '4 565' 109.1(3) ?
H B N1 . . '2 665' 109.8(2) ?
H B N1 . . '4 565' 109.8(2) ?
N1 B N1 '2 665' . '4 565' 109.1(3) ?
C0 Cl2 H0 . . . 7.6(13) ?
C0 Cl2 C0 . . '3 465' 43(2) ?
C0 Cl2 H0 . . 5 35.9(14) ?
H0 Cl2 C0 . . '3 465' 35.9(14) ?
H0 Cl2 H0 . . 5 29.1(2) ?
C0 Cl2 H0 '3 465' . 5 7.6(13) ?
Cl1 C0 Cl2 . . . 111.5(14) ?
Cl1 C0 H0 . . . 119(3) ?
Cl1 C0 Cl2 . . '2 675' 111.5(14) ?
Cl1 C0 H0 . . '2 675' 119(3) ?
Cl1 C0 Cl2 . . '3 465' 111.4(14) ?
Cl1 C0 C0 . . '3 465' 180.0000 ?
Cl1 C0 H0 . . '3 465' 140.1(14) ?
Cl1 C0 H0 . . '4 465' 119(3) ?
Cl1 C0 H0 . . 5 140.1(14) ?
Cl1 C0 H0 . . '6 675' 140.1(14) ?
Cl2 C0 H0 . . . 8.5(12) ?
Cl2 C0 Cl2 . . '2 675' 107.4(15) ?
Cl2 C0 H0 . . '2 675' 101(2) ?
Cl2 C0 Cl2 . . '3 465' 107.4(15) ?
Cl2 C0 C0 . . '3 465' 68.6(14) ?
Cl2 C0 H0 . . '3 465' 89(2) ?
Cl2 C0 H0 . . '4 465' 105(2) ?
Cl2 C0 H0 . . 5 28.80(11) ?
Cl2 C0 H0 . . '6 675' 93(2) ?
H0 C0 Cl2 . . '2 675' 106(2) ?
H0 C0 H0 . . '2 675' 98(3) ?
H0 C0 Cl2 . . '3 465' 101(2) ?
H0 C0 C0 . . '3 465' 61(3) ?
H0 C0 H0 . . '3 465' 81(3) ?
H0 C0 H0 . . '4 465' 98(3) ?
H0 C0 H0 . . 5 21.4(12) ?
H0 C0 H0 . . '6 675' 88(3) ?
Cl2 C0 H0 '2 675' . '2 675' 8.5(12) ?
Cl2 C0 Cl2 '2 675' . '3 465' 107.4(15) ?
Cl2 C0 C0 '2 675' . '3 465' 68.5(14) ?
Cl2 C0 H0 '2 675' . '3 465' 93(2) ?
Cl2 C0 H0 '2 675' . '4 465' 101(2) ?
Cl2 C0 H0 '2 675' . 5 89(2) ?
Cl2 C0 H0 '2 675' . '6 675' 28.81(10) ?
H0 C0 Cl2 '2 675' . '3 465' 105(2) ?
H0 C0 C0 '2 675' . '3 465' 61(3) ?
H0 C0 H0 '2 675' . '3 465' 88(3) ?
H0 C0 H0 '2 675' . '4 465' 98(3) ?
H0 C0 H0 '2 675' . 5 81(3) ?
H0 C0 H0 '2 675' . '6 675' 21.4(12) ?
Cl2 C0 C0 '3 465' . '3 465' 68.5(14) ?
Cl2 C0 H0 '3 465' . '3 465' 28.80(11) ?
Cl2 C0 H0 '3 465' . '4 465' 8.5(12) ?
Cl2 C0 H0 '3 465' . 5 93(2) ?
Cl2 C0 H0 '3 465' . '6 675' 89(2) ?
C0 C0 H0 '3 465' . '3 465' 39.9(14) ?
C0 C0 H0 '3 465' . '4 465' 61(3) ?
C0 C0 H0 '3 465' . 5 39.9(14) ?
C0 C0 H0 '3 465' . '6 675' 39.9(14) ?
H0 C0 H0 '3 465' . '4 465' 21.4(12) ?
H0 C0 H0 '3 465' . 5 67(2) ?
H0 C0 H0 '3 465' . '6 675' 67(2) ?
H0 C0 H0 '4 465' . 5 88(3) ?
H0 C0 H0 '4 465' . '6 675' 81(3) ?
H0 C0 H0 5 . '6 675' 67(2) ?
Cl2 H0 C0 . . . 164(2) ?
Cl2 H0 C0 . . '3 465' 115.3(14) ?
Cl2 H0 H0 . . 5 75.43(11) ?
C0 H0 C0 . . '3 465' 80(3) ?
C0 H0 H0 . . 5 118(3) ?
C0 H0 H0 '3 465' . 5 40.4(14) ?

loop_
_geom_bond_atom_site_label_1
_geom_bond_atom_site_label_2
_geom_bond_site_symmetry_1
_geom_bond_site_symmetry_2
_geom_bond_distance
_geom_bond_publ_flag
Cu P . . 2.1584(14) ?
Cu N2 . . 2.070(3) ?
Cu N2 . '2 665' 2.070(3) ?
Cu N2 . '4 565' 2.070(3) ?
P C11 . . 1.838(3) ?
P C11 . '2 665' 1.838(3) ?
P C11 . '4 565' 1.838(3) ?
C11 C12 . . 1.401(5) ?
C11 C16 . . 1.408(5) ?
C12 C121 . . 1.498(5) ?
C12 C13 . . 1.403(5) ?
C121 H121a . . .948(4) ?
C121 H121b . . .931(4) ?
C121 H121c . . .962(4) ?
C13 C14 . . 1.388(6) ?
C13 H13 . . .955(4) ?
C14 C15 . . 1.360(6) ?
C14 H14 . . .970(4) ?
C15 C16 . . 1.389(6) ?
C15 H15 . . .940(4) ?
C16 H16 . . .952(4) ?
N1 N2 . . 1.376(4) ?
N1 C5 . . 1.339(5) ?
N1 B . . 1.539(4) ?
N2 C3 . . 1.319(5) ?
C3 C4 . . 1.400(5) ?
C3 H3 . . .951(4) ?
C4 C5 . . 1.356(6) ?
C4 H4 . . .946(4) ?
C5 H5 . . .958(3) ?
B H . . 1.096(6) ?
Cl1 C0 . . 1.58(4) ?
Cl2 C0 . . 1.643(16) ?
Cl2 H0 . . .876(6) ?
Cl2 C0 . '3 465' 1.644(16) ?
Cl2 H0 . 5 .876(6) ?
C0 H0 . . .78(2) ?
C0 H0 . '2 675' .78(2) ?
C0 C0 . '3 465' 1.20(6) ?
C0 H0 . '3 465' 1.07(3) ?
C0 H0 . '4 465' .78(2) ?
C0 H0 . 5 1.07(3) ?
C0 H0 . '6 675' 1.07(3) ?
H0 H0 . 5 .44076(5) ?

loop_
_geom_contact_atom_site_label_1
_geom_contact_atom_site_label_2
_geom_contact_distance
_geom_contact_site_symmetry_1
_geom_contact_site_symmetry_2
_geom_contact_publ_flag
? ? ? ? ? ?

loop_
_geom_hbond_atom_site_label_D
_geom_hbond_atom_site_label_H
_geom_hbond_atom_site_label_A
_geom_hbond_site_symmetry_D
_geom_hbond_site_symmetry_H
_geom_hbond_site_symmetry_A
_geom_hbond_distance_DH
_geom_hbond_distance_HA
_geom_hbond_distance_DA
_geom_hbond_angle_DHA
_geom_hbond_publ_flag
? ? ? ? ? ? ? ? ? ? ?

loop_
_geom_torsion_atom_site_label_1
_geom_torsion_atom_site_label_2
_geom_torsion_atom_site_label_3
_geom_torsion_atom_site_label_4
_geom_torsion_site_symmetry_1
_geom_torsion_site_symmetry_2
_geom_torsion_site_symmetry_3
_geom_torsion_site_symmetry_4
_geom_torsion
_geom_torsion_publ_flag
? ? ? ? ? ? ? ? ? ?
